data_7123351
loop_
_publ_author_name
'Wei, Zheng'
'Dubceac, Cristina'
'Petrukhina, Marina A.'
'Dikarev, Evgeny V.'

_publ_section_title
;
 From a volatile molecular precursor to twin-free single crystals of
 bismuth
;
_journal_name_full 'Chemical Communications'
_journal_paper_doi 10.1039/C9CC02820J
_journal_year 2019
_chemical_formula_moiety Bi
_chemical_formula_sum Bi
_chemical_formula_weight 208.98
_space_group_crystal_system trigonal
_space_group_IT_number 166
_space_group_name_Hall '-R 3 2"'
_space_group_name_H-M_alt 'R -3 m'
_symmetry_space_group_name_Hall '-R 3 2"'
_symmetry_space_group_name_H-M 'R -3 m :H'
_atom_sites_solution_primary direct
_atom_sites_solution_secondary difmap
_audit_creation_method SHELXL-2018/3
_audit_update_record
;
2018-09-13 deposited with the CCDC.    2019-04-30 downloaded from the CCDC.
;
_cell_angle_alpha 90
_cell_angle_beta 90
_cell_angle_gamma 120
_cell_formula_units_Z 6
_cell_length_a 4.5392(4)
_cell_length_b 4.5392(4)
_cell_length_c 11.8347(11)
_cell_measurement_reflns_used 3387
_cell_measurement_temperature 100(2)
_cell_measurement_theta_max 33.06
_cell_measurement_theta_min 5.17
_cell_volume 211.18(3)
_computing_cell_refinement 'SAINT V.8.38A (Bruker AXS Inc., 2017)'
_computing_data_collection 'APEX3 v.2017.3-0 (Bruker AXS Inc., 2017)'
_computing_data_reduction 'SAINT V.8.38A (Bruker AXS Inc., 2017)'
_computing_molecular_graphics 'Xshell v.6.3.1 (Bruker AXS Inc., 2016)'
_computing_publication_material 'APEX3 v.2017.3-0 (Bruker AXS Inc., 2017)'
_computing_structure_refinement 'SHELXL-2018/3 (Sheldrick, 2018)'
_computing_structure_solution 'SHELXT 2018/2 (Sheldrick, 2018)'
_diffrn_ambient_temperature 100(2)
_diffrn_measured_fraction_theta_full 0.983
_diffrn_measured_fraction_theta_max 0.968
_diffrn_measurement_device_type 'Bruker D8 Venture PHOTON 100 CMOS'
_diffrn_measurement_method 'omega and phi scans'
_diffrn_radiation_monochromator graphite
_diffrn_radiation_source 'fine-focus sealed tube'
_diffrn_radiation_type MoK\a
_diffrn_radiation_wavelength 0.71073
_diffrn_reflns_av_R_equivalents 0.0489
_diffrn_reflns_av_unetI/netI 0.0119
_diffrn_reflns_Laue_measured_fraction_full 0.983
_diffrn_reflns_Laue_measured_fraction_max 0.968
_diffrn_reflns_limit_h_max 6
_diffrn_reflns_limit_h_min -6
_diffrn_reflns_limit_k_max 6
_diffrn_reflns_limit_k_min -6
_diffrn_reflns_limit_l_max 18
_diffrn_reflns_limit_l_min -18
_diffrn_reflns_number 3525
_diffrn_reflns_point_group_measured_fraction_full 0.983
_diffrn_reflns_point_group_measured_fraction_max 0.968
_diffrn_reflns_theta_full 25.242
_diffrn_reflns_theta_max 33.055
_diffrn_reflns_theta_min 5.168
_exptl_absorpt_coefficient_mu 124.445
_exptl_absorpt_correction_T_max 0.0417
_exptl_absorpt_correction_T_min 0.0039
_exptl_absorpt_correction_type numerical
_exptl_absorpt_process_details
;
SADABS-2016/2 (Bruker, 2016/2) was 
used for absorption correction. 
Krause, L., Herbst-Irmer, R., 
Sheldrick G.M. & Stalke D.,
J. Appl. Cryst. 48 (2015) 3-10.
;
_exptl_crystal_colour 'metallic silver'
_exptl_crystal_density_diffrn 9.860
_exptl_crystal_description block
_exptl_crystal_F_000 498
_exptl_crystal_size_max 0.115
_exptl_crystal_size_mid 0.108
_exptl_crystal_size_min 0.061
_refine_diff_density_max 1.232
_refine_diff_density_min -1.849
_refine_diff_density_rms 0.290
_refine_ls_extinction_coef 0.0060(3)
_refine_ls_extinction_expression Fc^*^=kFc[1+0.001xFc^2^\l^3^/sin(2\q)]^-1/4^
_refine_ls_extinction_method 'SHELXL-2018/3 (Sheldrick 2018)'
_refine_ls_goodness_of_fit_ref 1.227
_refine_ls_hydrogen_treatment undef
_refine_ls_matrix_type full
_refine_ls_number_parameters 5
_refine_ls_number_reflns 118
_refine_ls_number_restraints 0
_refine_ls_restrained_S_all 1.227
_refine_ls_R_factor_all 0.0104
_refine_ls_R_factor_gt 0.0104
_refine_ls_shift/su_max 0.001
_refine_ls_shift/su_mean 0.000
_refine_ls_structure_factor_coef Fsqd
_refine_ls_weighting_details 'w=1/[\s^2^(Fo^2^)+(0.0092P)^2^+4.5262P] where P=(Fo^2^+2Fc^2^)/3'
_refine_ls_weighting_scheme calc
_refine_ls_wR_factor_gt 0.0258
_refine_ls_wR_factor_ref 0.0258
_reflns_Friedel_coverage 0.000
_reflns_number_gt 118
_reflns_number_total 118
_reflns_threshold_expression 'I > 2\s(I)'
_cod_data_source_file c9cc02820j2.cif
_cod_data_source_block 100K
_cod_original_cell_volume 211.18(4)
_cod_database_code 7123351
_shelx_shelxl_version_number 2018/3
_shelx_space_group_comment
;
The symmetry employed for this shelxl refinement is uniquely defined
by the following loop, which should always be used as a source of
symmetry information in preference to the above space-group names.
They are only intended as comments.
;
_shelx_estimated_absorpt_t_min 0.025
_shelx_estimated_absorpt_t_max 0.049

loop_
_space_group_symop_operation_xyz
'x, y, z'
'-y, x-y, z'
'-x+y, -x, z'
'y, x, -z'
'x-y, -y, -z'
'-x, -x+y, -z'
'x+2/3, y+1/3, z+1/3'
'-y+2/3, x-y+1/3, z+1/3'
'-x+y+2/3, -x+1/3, z+1/3'
'y+2/3, x+1/3, -z+1/3'
'x-y+2/3, -y+1/3, -z+1/3'
'-x+2/3, -x+y+1/3, -z+1/3'
'x+1/3, y+2/3, z+2/3'
'-y+1/3, x-y+2/3, z+2/3'
'-x+y+1/3, -x+2/3, z+2/3'
'y+1/3, x+2/3, -z+2/3'
'x-y+1/3, -y+2/3, -z+2/3'
'-x+1/3, -x+y+2/3, -z+2/3'
'-x, -y, -z'
'y, -x+y, -z'
'x-y, x, -z'
'-y, -x, z'
'-x+y, y, z'
'x, x-y, z'
'-x+2/3, -y+1/3, -z+1/3'
'y+2/3, -x+y+1/3, -z+1/3'
'x-y+2/3, x+1/3, -z+1/3'
'-y+2/3, -x+1/3, z+1/3'
'-x+y+2/3, y+1/3, z+1/3'
'x+2/3, x-y+1/3, z+1/3'
'-x+1/3, -y+2/3, -z+2/3'
'y+1/3, -x+y+2/3, -z+2/3'
'x-y+1/3, x+2/3, -z+2/3'
'-y+1/3, -x+2/3, z+2/3'
'-x+y+1/3, y+2/3, z+2/3'
'x+1/3, x-y+2/3, z+2/3'

loop_
_atom_site_label
_atom_site_type_symbol
_atom_site_fract_x
_atom_site_fract_y
_atom_site_fract_z
_atom_site_U_iso_or_equiv
_atom_site_adp_type
_atom_site_occupancy
_atom_site_site_symmetry_order
_atom_site_calc_flag
_atom_site_refinement_flags_posn
_atom_site_refinement_flags_adp
_atom_site_refinement_flags_occupancy
Bi1 Bi 0.666667 0.333333 0.56734(2) 0.00636(14) Uani 1 6 d S T P

loop_
_atom_site_aniso_label
_atom_site_aniso_U_11
_atom_site_aniso_U_22
_atom_site_aniso_U_33
_atom_site_aniso_U_23
_atom_site_aniso_U_13
_atom_site_aniso_U_12
Bi1 0.00718(15) 0.00718(15) 0.00472(18) 0.000 0.000 0.00359(7)

loop_
_atom_type_symbol
_atom_type_description
_atom_type_scat_dispersion_real
_atom_type_scat_dispersion_imag
_atom_type_scat_source
Bi Bi -4.1077 10.2566 'International Tables Vol C Tables 4.2.6.8 and 6.1.1.4'

loop_
_geom_angle_atom_site_label_1
_geom_angle_atom_site_label_2
_geom_angle_atom_site_label_3
_geom_angle
_geom_angle_site_symmetry_1
_geom_angle_site_symmetry_3
Bi1 Bi1 Bi1 95.448(12) 19_666 19_656
Bi1 Bi1 Bi1 95.448(12) 19_666 19_766
Bi1 Bi1 Bi1 95.447(12) 19_656 19_766
Bi1 Bi1 Bi1 91.663(5) 19_666 25_666
Bi1 Bi1 Bi1 169.415(15) 19_656 25_666
Bi1 Bi1 Bi1 91.663(5) 19_766 25_666
Bi1 Bi1 Bi1 169.415(15) 19_666 25_656
Bi1 Bi1 Bi1 91.662(5) 19_656 25_656
Bi1 Bi1 Bi1 91.662(6) 19_766 25_656
Bi1 Bi1 Bi1 80.279(11) 25_666 25_656
Bi1 Bi1 Bi1 91.663(5) 19_666 25_556
Bi1 Bi1 Bi1 91.663(5) 19_656 25_556
Bi1 Bi1 Bi1 169.415(15) 19_766 25_556
Bi1 Bi1 Bi1 80.279(11) 25_666 25_556
Bi1 Bi1 Bi1 80.279(11) 25_656 25_556

loop_
_geom_bond_atom_site_label_1
_geom_bond_atom_site_label_2
_geom_bond_distance
_geom_bond_site_symmetry_2
Bi1 Bi1 3.0674(3) 19_666
Bi1 Bi1 3.0674(3) 19_656
Bi1 Bi1 3.0674(3) 19_766
Bi1 Bi1 3.5207(4) 25_666
Bi1 Bi1 3.5207(4) 25_656
Bi1 Bi1 3.5207(4) 25_556
